data_1521337
loop_
_publ_author_name
'Mori, T.'
'Inoue, K.'
'Kamegashira, N.'

_publ_section_title
;
 Phase behaviour in the system Lax Sr1-x Mn O(5+x)/2 (x=0.8-1.0) with
 trivalent state of manganese ion
;
_journal_name_full 'Journal of Alloys Compd.'
_journal_page_first 87
_journal_page_last 93
_journal_volume 308
_journal_year 2000
_chemical_formula_sum 'La Mn O3'
_chemical_name_systematic 'La (Mn O3)'
_space_group_IT_number 62
_symmetry_space_group_name_Hall '-P 2ac 2n'
_symmetry_space_group_name_H-M 'P n m a'
_cell_angle_alpha 90
_cell_angle_beta 90
_cell_angle_gamma 90
_cell_formula_units_Z 4
_cell_length_a 5.7478
_cell_length_b 7.6921
_cell_length_c 5.5352
_cell_volume 244.726
_citation_journal_id_ASTM JALCEU
_cod_data_source_file Mori_JALCEU_2000_1413.cif
_cod_data_source_block La1Mn1O3
_cod_original_cell_volume 244.7259
_cod_original_formula_sum 'La1 Mn1 O3'
_cod_database_code 1521337

loop_
_symmetry_equiv_pos_as_xyz
x,y,z
-x+1/2,-y,z+1/2
x+1/2,-y+1/2,-z+1/2
-x,y+1/2,-z
-x,-y,-z
x-1/2,y,-z-1/2
-x-1/2,y-1/2,z-1/2
x,-y-1/2,z

loop_
_atom_site_label
_atom_site_type_symbol
_atom_site_fract_x
_atom_site_fract_y
_atom_site_fract_z
_atom_site_occupancy
_atom_site_U_iso_or_equiv
Mn1 Mn+3 0 0 0.5 1 0.0
O2 O-2 0.194 0.537 0.223 1 0.0
La1 La+3 0.0495 0.25 -0.083 1 0.0
O1 O-2 0.474 0.25 0.07 1 0.0
